data_2312546
loop_
_publ_author_name
'Palme, Paul R.'
'Goddard, Richard'
'Richter, Adrian'
'Imming, Peter'
'Seidel, R&#xfc;diger W'

_publ_section_title
;
 3-[(Benzo-1,3-dioxol-5-yl)amino]-4-methoxycyclobut-3-ene-1,2-dione:
 polymorphism and twinning of a precursor to an antimycobacterial
 squaramide.
;
_journal_coeditor_code VP3038
_journal_issue 8
_journal_name_full 'Acta crystallographica. Section C, Structural chemistry'
_journal_paper_doi 10.1107/S2053229624006211
_journal_volume 80
_journal_year 2024
_chemical_formula_iupac 'C12 H9 N O5'
_chemical_formula_moiety 'C12 H9 N O5'
_chemical_formula_sum 'C12 H9 N O5'
_chemical_formula_weight 247.20
_chemical_name_systematic
;
3-[(Benzo-1,3-dioxol-5-yl)amino]-4-methoxycyclobut-3-ene-1,2-dione
;
_space_group_crystal_system triclinic
_space_group_IT_number 2
_space_group_name_Hall '-P 1'
_space_group_name_H-M_alt 'P -1'
_atom_sites_solution_hydrogens mixed
_atom_sites_solution_primary dual
_atom_sites_solution_secondary difmap
_audit_creation_method SHELXL-2019/3
_cell_angle_alpha 89.550(8)
_cell_angle_beta 86.967(6)
_cell_angle_gamma 81.460(6)
_cell_formula_units_Z 4
_cell_length_a 3.7001(4)
_cell_length_b 12.4583(15)
_cell_length_c 22.846(3)
_cell_measurement_reflns_used 6912
_cell_measurement_temperature 100(2)
_cell_measurement_theta_max 24.85
_cell_measurement_theta_min 2.43
_cell_volume 1040.0(2)
_computing_cell_refinement
;
SAINT (Bruker, 2019)
;
_computing_data_collection
;
APEX5 (Bruker, 2022)
;
_computing_data_reduction
;
SAINT (Bruker, 2019)
;
_computing_molecular_graphics
;
DIAMOND (Brandenburg, 2018) and Mercury (Macrae <i>et al.</i>,
2020)
;
_computing_publication_material
;
publCIF (Westrip, 2010)
;
_computing_structure_refinement
;
SHELXL (Sheldrick, 2015b)
;
_computing_structure_solution
;
SHELXT (Sheldrick, 2015a)
;
_diffrn_ambient_temperature 100(2)
_diffrn_detector_area_resol_mean 7.391
_diffrn_measured_fraction_theta_full 0.999
_diffrn_measured_fraction_theta_max 0.993
_diffrn_measurement_device_type 'Bruker D8 Venture'
_diffrn_measurement_method '\f- and \w-scans'
_diffrn_radiation_type MoK\a
_diffrn_radiation_wavelength 0.71073
_diffrn_reflns_av_R_equivalents 0.1344
_diffrn_reflns_av_unetI/netI 0.0763
_diffrn_reflns_limit_h_max 4
_diffrn_reflns_limit_h_min -4
_diffrn_reflns_limit_k_max 16
_diffrn_reflns_limit_k_min -16
_diffrn_reflns_limit_l_max 30
_diffrn_reflns_limit_l_min -30
_diffrn_reflns_number 76269
_diffrn_reflns_theta_full 25.242
_diffrn_reflns_theta_max 28.363
_diffrn_reflns_theta_min 2.433
_diffrn_source 'microfocus X-ray tube'
_exptl_absorpt_coefficient_mu 0.125
_exptl_absorpt_correction_T_max 0.99782
_exptl_absorpt_correction_T_min 0.99135
_exptl_absorpt_correction_type gaussian
_exptl_absorpt_process_details
;
(SADABS; Bruker, 2016)
;
_exptl_crystal_colour colourless
_exptl_crystal_density_diffrn 1.579
_exptl_crystal_description needle
_exptl_crystal_F_000 512
_exptl_crystal_size_max 0.117
_exptl_crystal_size_mid 0.047
_exptl_crystal_size_min 0.031
_refine_diff_density_max 0.376
_refine_diff_density_min -0.355
_refine_ls_extinction_coef 0.042(6)
_refine_ls_extinction_expression Fc^*^=kFc[1+0.001xFc^2^\l^3^/sin(2\q)]^-1/4^
_refine_ls_extinction_method
;
SHELXL2019 (Sheldrick, 2015<i>b</i>)
;
_refine_ls_goodness_of_fit_ref 1.036
_refine_ls_hydrogen_treatment mixed
_refine_ls_matrix_type full
_refine_ls_number_parameters 337
_refine_ls_number_reflns 5138
_refine_ls_number_restraints 1
_refine_ls_restrained_S_all 1.036
_refine_ls_R_factor_all 0.0903
_refine_ls_R_factor_gt 0.0643
_refine_ls_shift/su_max 0.000
_refine_ls_shift/su_mean 0.000
_refine_ls_structure_factor_coef Fsqd
_refine_ls_weighting_details 'w=1/[\s^2^(Fo^2^)+(0.0992P)^2^+0.1380P] where P=(Fo^2^+2Fc^2^)/3'
_refine_ls_weighting_scheme calc
_refine_ls_wR_factor_gt 0.1551
_refine_ls_wR_factor_ref 0.1699
_reflns_number_gt 3902
_reflns_number_total 5138
_reflns_threshold_expression 'I > 2\s(I)'
_cod_data_source_file vp3038.cif
_cod_data_source_block 3-II
_cod_database_code 2312546
_shelx_space_group_comment
;
The symmetry employed for this shelxl refinement is uniquely defined
by the following loop, which should always be used as a source of
symmetry information in preference to the above space-group names.
They are only intended as comments.
;
_shelx_estimated_absorpt_t_min 0.985
_shelx_estimated_absorpt_t_max 0.996

loop_
_space_group_symop_operation_xyz
'x, y, z'
'-x, -y, -z'

loop_
_atom_site_type_symbol
_atom_site_label
_atom_site_fract_x
_atom_site_fract_y
_atom_site_fract_z
_atom_site_U_iso_or_equiv
_atom_site_adp_type
_atom_site_calc_flag
_atom_site_occupancy
_atom_site_disorder_assembly
_atom_site_disorder_group
C C1_1 0.2402(10) 0.7866(3) 0.51046(13) 0.0255(7) Uani d 1 . .
C C2_1 0.1226(10) 0.6755(3) 0.51094(13) 0.0250(7) Uani d 1 . .
C C3_1 0.2399(10) 0.6649(3) 0.44813(13) 0.0247(7) Uani d 1 . .
C C4_1 0.3445(10) 0.7697(3) 0.44802(13) 0.0237(7) Uani d 1 . .
C C5_1 0.5495(10) 0.9354(3) 0.42243(14) 0.0268(7) Uani d 1 . .
H H5A_1 0.695205 0.930734 0.457201 0.040 Uiso calc 1 . .
H H5B_1 0.313730 0.981055 0.431108 0.040 Uiso calc 1 . .
H H5C_1 0.681263 0.967252 0.389944 0.040 Uiso calc 1 . .
C C6_1 0.3797(10) 0.5791(3) 0.35222(13) 0.0251(7) Uani d 1 . .
C C7_1 0.5768(10) 0.4828(3) 0.33207(14) 0.0285(8) Uani d 1 . .
H H7_1 0.612141 0.421794 0.357437 0.034 Uiso calc 1 . .
C C8_1 0.7247(10) 0.4745(3) 0.27456(14) 0.0285(8) Uani d 1 . .
H H8_1 0.858046 0.408337 0.259804 0.034 Uiso calc 1 . .
C C9_1 0.6700(10) 0.5655(3) 0.24018(13) 0.0257(7) Uani d 1 . .
C C10_1 0.4620(10) 0.6604(3) 0.26002(13) 0.0258(7) Uani d 1 . .
C C11_1 0.3108(10) 0.6714(3) 0.31610(13) 0.0255(7) Uani d 1 . .
H H11_1 0.168412 0.736995 0.329787 0.031 Uiso calc 1 . .
C C12_1 0.6376(11) 0.6866(3) 0.16599(14) 0.0324(8) Uani d 1 . .
H H12A_1 0.465799 0.681057 0.134751 0.039 Uiso calc 1 . .
H H12B_1 0.829074 0.728670 0.150642 0.039 Uiso calc 1 . .
N N1_1 0.2392(9) 0.5827(2) 0.41202(11) 0.0259(6) Uani d 1 . .
H H1_1 0.187(14) 0.517(3) 0.430(2) 0.055(14) Uiso d 1 . .
O O1_1 0.2459(8) 0.8580(2) 0.54614(10) 0.0321(6) Uani d 1 . .
O O2_1 -0.0123(7) 0.6176(2) 0.54736(10) 0.0289(6) Uani d 1 . .
O O3_1 0.4870(7) 0.82578(19) 0.40592(9) 0.0259(5) Uani d 1 . .
O O4_1 0.7999(8) 0.5808(2) 0.18365(10) 0.0328(6) Uani d 1 . .
O O5_1 0.4462(8) 0.7392(2) 0.21652(10) 0.0351(6) Uani d 1 . .
C C1_2 -0.0234(10) 0.2902(3) -0.01201(13) 0.0251(7) Uani d 1 . .
C C2_2 0.1966(10) 0.1789(3) -0.01516(13) 0.0252(7) Uani d 1 . .
C C3_2 0.1312(9) 0.1663(3) 0.04828(13) 0.0237(7) Uani d 1 . .
C C4_2 -0.0716(10) 0.2701(3) 0.05150(13) 0.0236(7) Uani d 1 . .
C C5_2 -0.4349(10) 0.4327(3) 0.08122(15) 0.0281(7) Uani d 1 . .
H H5A_2 -0.582883 0.427038 0.047354 0.042 Uiso calc 1 . .
H H5B_2 -0.255440 0.481501 0.071770 0.042 Uiso calc 1 . .
H H5C_2 -0.594347 0.461496 0.114837 0.042 Uiso calc 1 . .
C C6_2 0.1661(10) 0.0821(3) 0.14662(12) 0.0245(7) Uani d 1 . .
C C7_2 0.0471(10) -0.0099(3) 0.17147(14) 0.0257(7) Uani d 1 . .
H H7_2 0.004350 -0.067252 0.146838 0.031 Uiso calc 1 . .
C C8_2 -0.0108(10) -0.0188(3) 0.23268(14) 0.0286(8) Uani d 1 . .
H H8_2 -0.094132 -0.080522 0.250434 0.034 Uiso calc 1 . .
C C9_2 0.0609(10) 0.0671(3) 0.26493(13) 0.0239(7) Uani d 1 . .
C C10_2 0.1883(10) 0.1576(3) 0.23942(13) 0.0247(7) Uani d 1 . .
C C11_2 0.2434(9) 0.1692(3) 0.18013(13) 0.0241(7) Uani d 1 . .
H H11_2 0.327330 0.231263 0.162966 0.029 Uiso calc 1 . .
C C12_2 0.1126(11) 0.1850(3) 0.33644(13) 0.0286(8) Uani d 1 . .
H H12A_2 0.290638 0.183380 0.367415 0.034 Uiso calc 1 . .
H H12B_2 -0.115970 0.232001 0.349835 0.034 Uiso calc 1 . .
N N1_2 0.2357(9) 0.0846(2) 0.08406(11) 0.0261(6) Uani d 1 . .
H H1_2 0.347(12) 0.017(3) 0.0690(19) 0.043(12) Uiso d 1 . .
O O1_2 -0.1202(7) 0.3619(2) -0.04711(10) 0.0308(6) Uani d 1 . .
O O2_2 0.3643(8) 0.1206(2) -0.05342(10) 0.0311(6) Uani d 1 . .
O O3_2 -0.2439(7) 0.32517(19) 0.09569(9) 0.0274(5) Uani d 1 . .
O O4_2 0.0395(8) 0.07640(19) 0.32501(10) 0.0298(6) Uani d 1 . .
O O5_2 0.2608(7) 0.22682(19) 0.28226(9) 0.0271(5) Uani d 1 . .

loop_
_atom_site_aniso_label
_atom_site_aniso_U_11
_atom_site_aniso_U_22
_atom_site_aniso_U_33
_atom_site_aniso_U_12
_atom_site_aniso_U_13
_atom_site_aniso_U_23
C1_1 0.0336(19) 0.0267(17) 0.0162(14) -0.0040(14) -0.0017(13) 0.0011(12)
C2_1 0.0349(19) 0.0242(16) 0.0156(14) -0.0020(14) -0.0061(13) 0.0009(12)
C3_1 0.0355(19) 0.0230(16) 0.0156(14) -0.0033(14) -0.0027(12) 0.0004(12)
C4_1 0.0292(18) 0.0259(17) 0.0174(14) -0.0078(13) -0.0030(13) -0.0018(12)
C5_1 0.038(2) 0.0245(17) 0.0192(15) -0.0081(14) -0.0047(13) -0.0011(12)
C6_1 0.0335(19) 0.0289(17) 0.0136(13) -0.0070(14) -0.0014(12) -0.0019(12)
C7_1 0.040(2) 0.0257(17) 0.0204(15) -0.0062(15) -0.0047(14) 0.0001(12)
C8_1 0.041(2) 0.0227(17) 0.0211(15) -0.0025(15) -0.0046(14) -0.0023(12)
C9_1 0.0336(19) 0.0278(17) 0.0158(14) -0.0039(14) -0.0017(12) -0.0065(12)
C10_1 0.0333(19) 0.0263(16) 0.0192(14) -0.0078(14) -0.0030(13) -0.0019(12)
C11_1 0.0352(19) 0.0225(16) 0.0196(14) -0.0058(14) -0.0049(13) -0.0019(12)
C12_1 0.045(2) 0.0362(19) 0.0163(15) -0.0061(17) -0.0012(14) -0.0007(14)
N1_1 0.0389(17) 0.0239(15) 0.0160(12) -0.0066(13) -0.0041(11) -0.0006(11)
O1_1 0.0536(17) 0.0276(13) 0.0173(11) -0.0125(11) -0.0016(10) -0.0055(9)
O2_1 0.0414(15) 0.0283(13) 0.0180(11) -0.0090(11) -0.0017(10) 0.0005(9)
O3_1 0.0408(14) 0.0248(12) 0.0137(10) -0.0109(11) -0.0005(9) -0.0011(9)
O4_1 0.0489(16) 0.0322(13) 0.0157(10) -0.0008(12) -0.0034(10) -0.0024(10)
O5_1 0.0567(17) 0.0303(13) 0.0160(10) 0.0003(12) 0.0005(11) -0.0014(9)
C1_2 0.0332(19) 0.0243(17) 0.0178(14) -0.0030(14) -0.0056(13) -0.0014(12)
C2_2 0.0342(19) 0.0255(17) 0.0162(14) -0.0050(14) -0.0032(13) -0.0024(12)
C3_2 0.0309(18) 0.0260(16) 0.0152(14) -0.0065(14) -0.0030(12) -0.0035(12)
C4_2 0.0333(18) 0.0235(16) 0.0144(13) -0.0055(14) 0.0000(12) -0.0006(12)
C5_2 0.035(2) 0.0237(17) 0.0246(15) -0.0016(14) -0.0037(14) -0.0017(13)
C6_2 0.0345(19) 0.0251(16) 0.0131(14) -0.0009(14) -0.0035(12) 0.0005(12)
C7_2 0.036(2) 0.0223(15) 0.0188(15) -0.0018(14) -0.0063(13) -0.0021(12)
C8_2 0.037(2) 0.0250(17) 0.0233(16) -0.0023(14) -0.0023(14) 0.0010(13)
C9_2 0.0316(18) 0.0276(17) 0.0111(13) -0.0002(14) 0.0003(12) 0.0020(12)
C10_2 0.0329(19) 0.0229(15) 0.0181(14) -0.0029(14) -0.0030(13) -0.0023(12)
C11_2 0.0305(18) 0.0236(16) 0.0181(14) -0.0040(13) 0.0001(12) -0.0013(12)
C12_2 0.041(2) 0.0297(18) 0.0156(14) -0.0067(15) 0.0000(14) -0.0012(13)
N1_2 0.0372(17) 0.0239(14) 0.0157(12) 0.0009(12) -0.0038(11) -0.0023(11)
O1_2 0.0426(16) 0.0301(14) 0.0181(11) -0.0003(11) -0.0016(10) 0.0008(9)
O2_2 0.0450(16) 0.0301(13) 0.0166(11) -0.0002(11) -0.0013(10) -0.0044(9)
O3_2 0.0390(14) 0.0267(12) 0.0152(10) -0.0009(10) 0.0007(9) -0.0059(9)
O4_2 0.0493(16) 0.0271(13) 0.0138(10) -0.0090(11) -0.0001(10) 0.0000(9)
O5_2 0.0435(15) 0.0263(12) 0.0122(10) -0.0077(10) -0.0009(9) -0.0021(8)

loop_
_atom_type_symbol
_atom_type_description
_atom_type_scat_dispersion_real
_atom_type_scat_dispersion_imag
_atom_type_scat_source
C C 0.0033 0.0016 'International Tables Vol C Tables 4.2.6.8 and 6.1.1.4'
H H 0.0000 0.0000 'International Tables Vol C Tables 4.2.6.8 and 6.1.1.4'
N N 0.0061 0.0033 'International Tables Vol C Tables 4.2.6.8 and 6.1.1.4'
O O 0.0106 0.0060 'International Tables Vol C Tables 4.2.6.8 and 6.1.1.4'

loop_
_exptl_crystal_face_index_h
_exptl_crystal_face_index_k
_exptl_crystal_face_index_l
_exptl_crystal_face_perp_dist
-1.00 -1.00 1.00 0.053
-1.00 0.00 0.00 0.058
0.00 -1.00 1.00 0.005
0.00 1.00 -1.00 0.015
0.00 0.00 1.00 0.009
0.00 0.00 -1.00 0.017
1.00 0.00 0.00 0.043

loop_
_geom_angle_atom_site_label_1
_geom_angle_atom_site_label_2
_geom_angle_atom_site_label_3
_geom_angle_site_symmetry_1
_geom_angle_site_symmetry_3
_geom_angle
_geom_angle_publ_flag
O1_1 C1_1 C4_1 . . 136.3(3) ?
O1_1 C1_1 C2_1 . . 136.0(3) ?
C4_1 C1_1 C2_1 . . 87.7(2) ?
O2_1 C2_1 C3_1 . . 135.0(3) ?
O2_1 C2_1 C1_1 . . 136.3(3) ?
C3_1 C2_1 C1_1 . . 88.6(3) ?
N1_1 C3_1 C4_1 . . 139.5(3) ?
N1_1 C3_1 C2_1 . . 129.6(3) ?
C4_1 C3_1 C2_1 . . 90.9(3) ?
O3_1 C4_1 C3_1 . . 131.3(3) ?
O3_1 C4_1 C1_1 . . 135.8(3) ?
C3_1 C4_1 C1_1 . . 92.8(3) ?
O3_1 C5_1 H5A_1 . . 109.5 ?
O3_1 C5_1 H5B_1 . . 109.5 ?
H5A_1 C5_1 H5B_1 . . 109.5 ?
O3_1 C5_1 H5C_1 . . 109.5 ?
H5A_1 C5_1 H5C_1 . . 109.5 ?
H5B_1 C5_1 H5C_1 . . 109.5 ?
C7_1 C6_1 C11_1 . . 122.3(3) ?
C7_1 C6_1 N1_1 . . 117.5(3) ?
C11_1 C6_1 N1_1 . . 120.2(3) ?
C6_1 C7_1 C8_1 . . 120.3(3) ?
C6_1 C7_1 H7_1 . . 119.9 ?
C8_1 C7_1 H7_1 . . 119.9 ?
C9_1 C8_1 C7_1 . . 117.4(3) ?
C9_1 C8_1 H8_1 . . 121.3 ?
C7_1 C8_1 H8_1 . . 121.3 ?
C8_1 C9_1 O4_1 . . 129.1(3) ?
C8_1 C9_1 C10_1 . . 122.0(3) ?
O4_1 C9_1 C10_1 . . 108.9(3) ?
C11_1 C10_1 C9_1 . . 122.2(3) ?
C11_1 C10_1 O5_1 . . 127.4(3) ?
C9_1 C10_1 O5_1 . . 110.4(3) ?
C10_1 C11_1 C6_1 . . 115.8(3) ?
C10_1 C11_1 H11_1 . . 122.1 ?
C6_1 C11_1 H11_1 . . 122.1 ?
O4_1 C12_1 O5_1 . . 107.5(3) ?
O4_1 C12_1 H12A_1 . . 110.2 ?
O5_1 C12_1 H12A_1 . . 110.2 ?
O4_1 C12_1 H12B_1 . . 110.2 ?
O5_1 C12_1 H12B_1 . . 110.2 ?
H12A_1 C12_1 H12B_1 . . 108.5 ?
C3_1 N1_1 C6_1 . . 124.8(3) ?
C3_1 N1_1 H1_1 . . 116(3) ?
C6_1 N1_1 H1_1 . . 118(3) ?
C4_1 O3_1 C5_1 . . 115.5(2) ?
C9_1 O4_1 C12_1 . . 107.1(2) ?
C10_1 O5_1 C12_1 . . 105.6(3) ?
O1_2 C1_2 C4_2 . . 138.1(3) ?
O1_2 C1_2 C2_2 . . 135.8(3) ?
C4_2 C1_2 C2_2 . . 86.1(2) ?
O2_2 C2_2 C3_2 . . 133.7(3) ?
O2_2 C2_2 C1_2 . . 136.4(3) ?
C3_2 C2_2 C1_2 . . 89.9(3) ?
O2_2 C2_2 C4_2 . . 177.1(3) ?
C3_2 C2_2 C4_2 . . 43.41(18) ?
C1_2 C2_2 C4_2 . . 46.46(18) ?
N1_2 C3_2 C4_2 . . 138.3(3) ?
N1_2 C3_2 C2_2 . . 131.3(3) ?
C4_2 C3_2 C2_2 . . 90.3(3) ?
O3_2 C4_2 C3_2 . . 131.5(3) ?
O3_2 C4_2 C1_2 . . 134.8(3) ?
C3_2 C4_2 C1_2 . . 93.7(3) ?
O3_2 C4_2 C2_2 . . 177.6(3) ?
C3_2 C4_2 C2_2 . . 46.25(19) ?
C1_2 C4_2 C2_2 . . 47.47(18) ?
O3_2 C5_2 H5A_2 . . 109.5 ?
O3_2 C5_2 H5B_2 . . 109.5 ?
H5A_2 C5_2 H5B_2 . . 109.5 ?
O3_2 C5_2 H5C_2 . . 109.5 ?
H5A_2 C5_2 H5C_2 . . 109.5 ?
H5B_2 C5_2 H5C_2 . . 109.5 ?
C7_2 C6_2 C11_2 . . 123.0(3) ?
C7_2 C6_2 N1_2 . . 118.4(3) ?
C11_2 C6_2 N1_2 . . 118.5(3) ?
C6_2 C7_2 C8_2 . . 120.9(3) ?
C6_2 C7_2 H7_2 . . 119.6 ?
C8_2 C7_2 H7_2 . . 119.6 ?
C9_2 C8_2 C7_2 . . 115.7(3) ?
C9_2 C8_2 H8_2 . . 122.1 ?
C7_2 C8_2 H8_2 . . 122.1 ?
C8_2 C9_2 O4_2 . . 127.0(3) ?
C8_2 C9_2 C10_2 . . 122.7(3) ?
O4_2 C9_2 C10_2 . . 110.2(3) ?
C11_2 C10_2 O5_2 . . 127.1(3) ?
C11_2 C10_2 C9_2 . . 122.9(3) ?
O5_2 C10_2 C9_2 . . 110.0(3) ?
C10_2 C11_2 C6_2 . . 114.8(3) ?
C10_2 C11_2 H11_2 . . 122.6 ?
C6_2 C11_2 H11_2 . . 122.6 ?
O4_2 C12_2 O5_2 . . 107.7(2) ?
O4_2 C12_2 H12A_2 . . 110.2 ?
O5_2 C12_2 H12A_2 . . 110.2 ?
O4_2 C12_2 H12B_2 . . 110.2 ?
O5_2 C12_2 H12B_2 . . 110.2 ?
H12A_2 C12_2 H12B_2 . . 108.5 ?
C3_2 N1_2 C6_2 . . 126.9(3) ?
C3_2 N1_2 H1_2 . . 121(3) ?
C6_2 N1_2 H1_2 . . 112(3) ?
C4_2 O3_2 C5_2 . . 115.3(3) ?
C9_2 O4_2 C12_2 . . 105.0(2) ?
C10_2 O5_2 C12_2 . . 105.1(3) ?

loop_
_geom_bond_atom_site_label_1
_geom_bond_atom_site_label_2
_geom_bond_site_symmetry_2
_geom_bond_distance
_geom_bond_publ_flag
C1_1 O1_1 . 1.215(4) ?
C1_1 C4_1 . 1.467(4) ?
C1_1 C2_1 . 1.510(5) ?
C2_1 O2_1 . 1.231(4) ?
C2_1 C3_1 . 1.478(4) ?
C3_1 N1_1 . 1.321(4) ?
C3_1 C4_1 . 1.415(5) ?
C4_1 O3_1 . 1.318(4) ?
C5_1 O3_1 . 1.474(4) ?
C5_1 H5A_1 . 0.9800 ?
C5_1 H5B_1 . 0.9800 ?
C5_1 H5C_1 . 0.9800 ?
C6_1 C7_1 . 1.377(5) ?
C6_1 C11_1 . 1.409(5) ?
C6_1 N1_1 . 1.435(4) ?
C7_1 C8_1 . 1.395(5) ?
C7_1 H7_1 . 0.9500 ?
C8_1 C9_1 . 1.370(5) ?
C8_1 H8_1 . 0.9500 ?
C9_1 O4_1 . 1.376(4) ?
C9_1 C10_1 . 1.378(5) ?
C10_1 C11_1 . 1.370(4) ?
C10_1 O5_1 . 1.389(4) ?
C11_1 H11_1 . 0.9500 ?
C12_1 O4_1 . 1.429(5) ?
C12_1 O5_1 . 1.432(4) ?
C12_1 H12A_1 . 0.9900 ?
C12_1 H12B_1 . 0.9900 ?
N1_1 H1_1 . 0.94(3) ?
C1_2 O1_2 . 1.222(4) ?
C1_2 C4_2 . 1.476(4) ?
C1_2 C2_2 . 1.501(5) ?
C2_2 O2_2 . 1.223(4) ?
C2_2 C3_2 . 1.468(4) ?
C2_2 C4_2 . 2.032(5) ?
C3_2 N1_2 . 1.325(4) ?
C3_2 C4_2 . 1.396(5) ?
C4_2 O3_2 . 1.307(4) ?
C5_2 O3_2 . 1.462(4) ?
C5_2 H5A_2 . 0.9800 ?
C5_2 H5B_2 . 0.9800 ?
C5_2 H5C_2 . 0.9800 ?
C6_2 C7_2 . 1.393(5) ?
C6_2 C11_2 . 1.405(4) ?
C6_2 N1_2 . 1.440(4) ?
C7_2 C8_2 . 1.410(5) ?
C7_2 H7_2 . 0.9500 ?
C8_2 C9_2 . 1.370(5) ?
C8_2 H8_2 . 0.9500 ?
C9_2 O4_2 . 1.376(3) ?
C9_2 C10_2 . 1.397(5) ?
C10_2 C11_2 . 1.369(4) ?
C10_2 O5_2 . 1.372(4) ?
C11_2 H11_2 . 0.9500 ?
C12_2 O4_2 . 1.447(4) ?
C12_2 O5_2 . 1.452(4) ?
C12_2 H12A_2 . 0.9900 ?
C12_2 H12B_2 . 0.9900 ?
N1_2 H1_2 . 0.94(3) ?

loop_
_geom_hbond_atom_site_label_D
_geom_hbond_atom_site_label_H
_geom_hbond_atom_site_label_A
_geom_hbond_site_symmetry_A
_geom_hbond_distance_DH
_geom_hbond_distance_HA
_geom_hbond_distance_DA
_geom_hbond_angle_DHA
_geom_hbond_publ_flag
N1_1 H1_1 O2_1 2_566 0.94(3) 1.95(4) 2.880(4) 168(4) yes
N1_2 H1_2 O2_2 2_655 0.94(3) 1.91(3) 2.831(4) 167(4) yes

loop_
_geom_torsion_atom_site_label_1
_geom_torsion_atom_site_label_2
_geom_torsion_atom_site_label_3
_geom_torsion_atom_site_label_4
_geom_torsion_site_symmetry_1
_geom_torsion_site_symmetry_2
_geom_torsion_site_symmetry_3
_geom_torsion_site_symmetry_4
_geom_torsion
_geom_torsion_publ_flag
O1_1 C1_1 C2_1 O2_1 . . . . 0.7(8) ?
C4_1 C1_1 C2_1 O2_1 . . . . -179.4(4) ?
O1_1 C1_1 C2_1 C3_1 . . . . -179.2(4) ?
C4_1 C1_1 C2_1 C3_1 . . . . 0.7(3) ?
O2_1 C2_1 C3_1 N1_1 . . . . -2.1(7) ?
C1_1 C2_1 C3_1 N1_1 . . . . 177.8(4) ?
O2_1 C2_1 C3_1 C4_1 . . . . 179.3(4) ?
C1_1 C2_1 C3_1 C4_1 . . . . -0.7(3) ?
N1_1 C3_1 C4_1 O3_1 . . . . 1.5(8) ?
C2_1 C3_1 C4_1 O3_1 . . . . 179.8(4) ?
N1_1 C3_1 C4_1 C1_1 . . . . -177.6(5) ?
C2_1 C3_1 C4_1 C1_1 . . . . 0.8(3) ?
O1_1 C1_1 C4_1 O3_1 . . . . 0.2(8) ?
C2_1 C1_1 C4_1 O3_1 . . . . -179.7(4) ?
O1_1 C1_1 C4_1 C3_1 . . . . 179.2(4) ?
C2_1 C1_1 C4_1 C3_1 . . . . -0.8(3) ?
C11_1 C6_1 C7_1 C8_1 . . . . 1.7(5) ?
N1_1 C6_1 C7_1 C8_1 . . . . -179.2(3) ?
C6_1 C7_1 C8_1 C9_1 . . . . 1.0(5) ?
C7_1 C8_1 C9_1 O4_1 . . . . 176.4(4) ?
C7_1 C8_1 C9_1 C10_1 . . . . -3.3(5) ?
C8_1 C9_1 C10_1 C11_1 . . . . 3.0(6) ?
O4_1 C9_1 C10_1 C11_1 . . . . -176.7(3) ?
C8_1 C9_1 C10_1 O5_1 . . . . -179.2(3) ?
O4_1 C9_1 C10_1 O5_1 . . . . 1.0(4) ?
C9_1 C10_1 C11_1 C6_1 . . . . -0.3(5) ?
O5_1 C10_1 C11_1 C6_1 . . . . -177.7(3) ?
C7_1 C6_1 C11_1 C10_1 . . . . -2.0(5) ?
N1_1 C6_1 C11_1 C10_1 . . . . 178.9(3) ?
C4_1 C3_1 N1_1 C6_1 . . . . 1.5(7) ?
C2_1 C3_1 N1_1 C6_1 . . . . -176.3(3) ?
C7_1 C6_1 N1_1 C3_1 . . . . 138.8(4) ?
C11_1 C6_1 N1_1 C3_1 . . . . -42.0(5) ?
C3_1 C4_1 O3_1 C5_1 . . . . 178.2(4) ?
C1_1 C4_1 O3_1 C5_1 . . . . -3.1(6) ?
C8_1 C9_1 O4_1 C12_1 . . . . 174.8(4) ?
C10_1 C9_1 O4_1 C12_1 . . . . -5.4(4) ?
O5_1 C12_1 O4_1 C9_1 . . . . 7.7(4) ?
C11_1 C10_1 O5_1 C12_1 . . . . -178.6(4) ?
C9_1 C10_1 O5_1 C12_1 . . . . 3.8(4) ?
O4_1 C12_1 O5_1 C10_1 . . . . -7.0(4) ?
O1_2 C1_2 C2_2 O2_2 . . . . 2.0(8) ?
C4_2 C1_2 C2_2 O2_2 . . . . -179.4(5) ?
O1_2 C1_2 C2_2 C3_2 . . . . -178.2(4) ?
C4_2 C1_2 C2_2 C3_2 . . . . 0.4(3) ?
O1_2 C1_2 C2_2 C4_2 . . . . -178.6(6) ?
O2_2 C2_2 C3_2 N1_2 . . . . -0.7(7) ?
C1_2 C2_2 C3_2 N1_2 . . . . 179.5(4) ?
C4_2 C2_2 C3_2 N1_2 . . . . 179.8(5) ?
O2_2 C2_2 C3_2 C4_2 . . . . 179.4(4) ?
C1_2 C2_2 C3_2 C4_2 . . . . -0.4(3) ?
N1_2 C3_2 C4_2 O3_2 . . . . -0.8(7) ?
C2_2 C3_2 C4_2 O3_2 . . . . 179.0(4) ?
N1_2 C3_2 C4_2 C1_2 . . . . -179.4(4) ?
C2_2 C3_2 C4_2 C1_2 . . . . 0.4(3) ?
N1_2 C3_2 C4_2 C2_2 . . . . -179.8(6) ?
O1_2 C1_2 C4_2 O3_2 . . . . -0.4(8) ?
C2_2 C1_2 C4_2 O3_2 . . . . -178.9(4) ?
O1_2 C1_2 C4_2 C3_2 . . . . 178.1(4) ?
C2_2 C1_2 C4_2 C3_2 . . . . -0.4(3) ?
O1_2 C1_2 C4_2 C2_2 . . . . 178.5(6) ?
C11_2 C6_2 C7_2 C8_2 . . . . 1.5(5) ?
N1_2 C6_2 C7_2 C8_2 . . . . 177.3(3) ?
C6_2 C7_2 C8_2 C9_2 . . . . -0.6(5) ?
C7_2 C8_2 C9_2 O4_2 . . . . -177.4(3) ?
C7_2 C8_2 C9_2 C10_2 . . . . -0.9(5) ?
C8_2 C9_2 C10_2 C11_2 . . . . 1.7(6) ?
O4_2 C9_2 C10_2 C11_2 . . . . 178.7(3) ?
C8_2 C9_2 C10_2 O5_2 . . . . -175.7(3) ?
O4_2 C9_2 C10_2 O5_2 . . . . 1.4(4) ?
O5_2 C10_2 C11_2 C6_2 . . . . 176.1(3) ?
C9_2 C10_2 C11_2 C6_2 . . . . -0.8(5) ?
C7_2 C6_2 C11_2 C10_2 . . . . -0.8(5) ?
N1_2 C6_2 C11_2 C10_2 . . . . -176.6(3) ?
C4_2 C3_2 N1_2 C6_2 . . . . -2.5(7) ?
C2_2 C3_2 N1_2 C6_2 . . . . 177.7(3) ?
C7_2 C6_2 N1_2 C3_2 . . . . 134.7(4) ?
C11_2 C6_2 N1_2 C3_2 . . . . -49.3(5) ?
C3_2 C4_2 O3_2 C5_2 . . . . -178.8(3) ?
C1_2 C4_2 O3_2 C5_2 . . . . -0.7(6) ?
C8_2 C9_2 O4_2 C12_2 . . . . -175.5(4) ?
C10_2 C9_2 O4_2 C12_2 . . . . 7.6(4) ?
O5_2 C12_2 O4_2 C9_2 . . . . -13.4(3) ?
C11_2 C10_2 O5_2 C12_2 . . . . 173.1(4) ?
C9_2 C10_2 O5_2 C12_2 . . . . -9.7(4) ?
O4_2 C12_2 O5_2 C10_2 . . . . 14.3(3) ?
